data_4078064
loop_
_publ_author_name
'Blasberg, Florian'
'Bolte, Michael'
'Lerner, Hans-Wolfram'
'Wagner, Matthias'

_publ_section_title
;
 Mononuclear (O,O&#x2032; orN,N&#x2032;) and Heterodinuclear (O,O&#x2032;
 andN,N&#x2032;) Transition-Metal Complexes ofortho-Quinoid
 Bis(pyrazol-1-yl)methane Ligands
;
_journal_issue 8
_journal_name_full Organometallics
_journal_page_first 3213
_journal_paper_doi 10.1021/om3000746
_journal_volume 31
_journal_year 2012
_chemical_formula_moiety 'C27 H33 Ir N4 O2, 3(C4 H8 O)'
_chemical_formula_sum 'C39 H57 Ir N4 O5'
_chemical_formula_weight 854.09
_chemical_name_systematic ?
_space_group_IT_number 2
_symmetry_cell_setting triclinic
_symmetry_space_group_name_Hall '-P 1'
_symmetry_space_group_name_H-M 'P -1'
_atom_sites_solution_hydrogens geom
_atom_sites_solution_primary direct
_atom_sites_solution_secondary difmap
_audit_creation_method SHELXL-97
_cell_angle_alpha 90.590(6)
_cell_angle_beta 101.634(6)
_cell_angle_gamma 95.570(6)
_cell_formula_units_Z 2
_cell_length_a 8.7625(6)
_cell_length_b 12.9304(10)
_cell_length_c 17.2848(13)
_cell_measurement_reflns_used 14343
_cell_measurement_temperature 173(2)
_cell_measurement_theta_max 26.0
_cell_measurement_theta_min 3.4
_cell_volume 1908.2(2)
_computing_cell_refinement 'X-Area (Stoe & Cie, 2001)'
_computing_data_collection 'X-Area (Stoe & Cie, 2001)'
_computing_data_reduction 'X-Area (Stoe & Cie, 2001)'
_computing_molecular_graphics 'XP (Sheldrick, 2008)'
_computing_publication_material SHELXL97
_computing_structure_refinement 'SHELXL97 (Sheldrick, 2008) '
_computing_structure_solution 'SHELXS97 (Sheldrick, 2008) '
_diffrn_ambient_temperature 173(2)
_diffrn_measured_fraction_theta_full 0.997
_diffrn_measured_fraction_theta_max 0.997
_diffrn_measurement_device_type 'STOE IPDS II two-circle-diffractometer'
_diffrn_measurement_method \w
_diffrn_radiation_monochromator graphite
_diffrn_radiation_source 'fine-focus sealed tube'
_diffrn_radiation_type MoK\a
_diffrn_radiation_wavelength 0.71073
_diffrn_reflns_av_R_equivalents 0.1098
_diffrn_reflns_av_sigmaI/netI 0.1371
_diffrn_reflns_limit_h_max 10
_diffrn_reflns_limit_h_min -10
_diffrn_reflns_limit_k_max 15
_diffrn_reflns_limit_k_min -14
_diffrn_reflns_limit_l_max 20
_diffrn_reflns_limit_l_min -20
_diffrn_reflns_number 23748
_diffrn_reflns_theta_full 25.00
_diffrn_reflns_theta_max 25.03
_diffrn_reflns_theta_min 3.34
_diffrn_standards_number 0
_exptl_absorpt_coefficient_mu 3.545
_exptl_absorpt_correction_T_max 0.7646
_exptl_absorpt_correction_T_min 0.4478
_exptl_absorpt_correction_type multi-scan
_exptl_absorpt_process_details 'MULABS (Spek, 2003; Blessing, 1995)'
_exptl_crystal_colour red
_exptl_crystal_density_diffrn 1.486
_exptl_crystal_density_method 'not measured'
_exptl_crystal_description plate
_exptl_crystal_F_000 872
_exptl_crystal_size_max 0.27
_exptl_crystal_size_mid 0.18
_exptl_crystal_size_min 0.08
_refine_diff_density_max 2.270
_refine_diff_density_min -2.487
_refine_diff_density_rms 0.176
_refine_ls_extinction_method none
_refine_ls_goodness_of_fit_ref 0.926
_refine_ls_hydrogen_treatment constr
_refine_ls_matrix_type full
_refine_ls_number_parameters 451
_refine_ls_number_reflns 6735
_refine_ls_number_restraints 15
_refine_ls_restrained_S_all 0.927
_refine_ls_R_factor_all 0.0760
_refine_ls_R_factor_gt 0.0527
_refine_ls_shift/su_max 0.000
_refine_ls_shift/su_mean 0.000
_refine_ls_structure_factor_coef Fsqd
_refine_ls_weighting_details 'calc w=1/[\s^2^(Fo^2^)+(0.0304P)^2^] where P=(Fo^2^+2Fc^2^)/3'
_refine_ls_weighting_scheme calc
_refine_ls_wR_factor_gt 0.1116
_refine_ls_wR_factor_ref 0.1179
_reflns_number_gt 5125
_reflns_number_total 6735
_reflns_threshold_expression I>2\s(I)
_cod_data_source_file om3000746_si_002.cif
_cod_data_source_block 14
_cod_depositor_comments
;
The following automatic conversions were performed:

'_symmetry_cell_setting' value 'Triclinic' changed to 'triclinic'
according to /home/saulius/struct/CIF-dictionaries/cif_core.dic
dictionary named 'cif_core.dic' version 2.4.1 from 2010-06-29.

Automatic conversion script
Id: cif_fix_values 1715 2011-07-08 13:25:40Z adriana 
;
_cod_original_sg_symbol_H-M P-1
_cod_database_code 4078064

loop_
_symmetry_equiv_pos_as_xyz
'x, y, z'
'-x, -y, -z'

loop_
_atom_site_label
_atom_site_type_symbol
_atom_site_fract_x
_atom_site_fract_y
_atom_site_fract_z
_atom_site_U_iso_or_equiv
_atom_site_adp_type
_atom_site_occupancy
_atom_site_symmetry_multiplicity
_atom_site_calc_flag
_atom_site_refinement_flags
Ir1 Ir 0.74955(4) 0.33369(3) 0.46331(2) 0.02301(11) Uani 1 1 d .
C1 C 0.4775(9) 0.5444(8) 0.1211(5) 0.030(2) Uani 1 1 d .
H1 H 0.4361 0.4926 0.0766 0.036 Uiso 1 1 calc R
N1 N 0.3419(8) 0.5867(7) 0.1436(4) 0.0308(17) Uani 1 1 d .
N2 N 0.3591(8) 0.6753(6) 0.1878(4) 0.0335(18) Uani 1 1 d .
C3 C 0.2162(10) 0.6885(9) 0.1965(5) 0.038(2) Uani 1 1 d .
C4 C 0.1088(10) 0.6089(9) 0.1611(7) 0.045(3) Uani 1 1 d .
H4 H -0.0002 0.6005 0.1608 0.054 Uiso 1 1 calc R
C5 C 0.1923(10) 0.5436(9) 0.1260(6) 0.038(2) Uani 1 1 d .
C6 C 0.1884(12) 0.7847(10) 0.2417(7) 0.047(3) Uani 1 1 d .
H6A H 0.2894 0.8205 0.2684 0.070 Uiso 1 1 calc R
H6B H 0.1262 0.7636 0.2811 0.070 Uiso 1 1 calc R
H6C H 0.1320 0.8316 0.2047 0.070 Uiso 1 1 calc R
C7 C 0.1408(12) 0.4421(10) 0.0790(9) 0.064(4) Uani 1 1 d .
H7A H 0.1665 0.4489 0.0265 0.096 Uiso 1 1 calc R
H7B H 0.0275 0.4256 0.0734 0.096 Uiso 1 1 calc R
H7C H 0.1952 0.3862 0.1067 0.096 Uiso 1 1 calc R
N11 N 0.5748(8) 0.6271(7) 0.0912(4) 0.0329(18) Uani 1 1 d .
N12 N 0.5339(9) 0.6455(7) 0.0123(4) 0.0380(19) Uani 1 1 d .
C13 C 0.6244(12) 0.7303(8) 0.0024(6) 0.042(2) Uani 1 1 d .
C14 C 0.7207(13) 0.7664(9) 0.0742(7) 0.048(3) Uani 1 1 d .
H14 H 0.7961 0.8255 0.0825 0.057 Uiso 1 1 calc R
C21 C 0.5736(9) 0.4871(7) 0.1885(5) 0.0242(18) Uani 1 1 d .
C22 C 0.5295(9) 0.4730(8) 0.2600(5) 0.029(2) Uani 1 1 d .
H22 H 0.4370 0.4993 0.2691 0.035 Uiso 1 1 calc R
C23 C 0.6211(9) 0.4199(7) 0.3190(5) 0.0265(19) Uani 1 1 d .
O23 O 0.5916(6) 0.4077(5) 0.3929(4) 0.0279(14) Uani 1 1 d .
C24 C 0.7546(9) 0.3813(7) 0.3058(5) 0.0276(19) Uani 1 1 d .
O24 O 0.8410(6) 0.3337(5) 0.3668(4) 0.0314(15) Uani 1 1 d .
C25 C 0.7958(10) 0.3903(8) 0.2309(5) 0.031(2) Uani 1 1 d .
H25 H 0.8854 0.3612 0.2207 0.037 Uiso 1 1 calc R
C26 C 0.7033(10) 0.4420(8) 0.1732(6) 0.035(2) Uani 1 1 d .
H26 H 0.7280 0.4471 0.1222 0.042 Uiso 1 1 calc R
C31 C 0.7024(10) 0.2149(7) 0.5442(5) 0.031(2) Uani 1 1 d .
C32 C 0.8718(11) 0.2256(9) 0.5428(6) 0.036(3) Uani 1 1 d .
C33 C 0.9282(10) 0.3286(8) 0.5677(5) 0.029(2) Uani 1 1 d .
C34 C 0.7993(10) 0.3834(8) 0.5871(5) 0.032(2) Uani 1 1 d .
C35 C 0.6618(10) 0.3100(8) 0.5707(5) 0.031(2) Uani 1 1 d .
C36 C 0.5955(13) 0.1174(8) 0.5220(7) 0.045(3) Uani 1 1 d .
H36A H 0.5770 0.0829 0.5700 0.067 Uiso 1 1 calc R
H36B H 0.6437 0.0708 0.4911 0.067 Uiso 1 1 calc R
H36C H 0.4956 0.1343 0.4903 0.067 Uiso 1 1 calc R
C37 C 0.9621(13) 0.1428(9) 0.5198(7) 0.052(3) Uani 1 1 d .
H37A H 1.0532 0.1748 0.5008 0.077 Uiso 1 1 calc R
H37B H 0.8951 0.0982 0.4777 0.077 Uiso 1 1 calc R
H37C H 0.9973 0.1010 0.5657 0.077 Uiso 1 1 calc R
C38 C 1.0939(10) 0.3777(10) 0.5751(5) 0.047(3) Uani 1 1 d .
H38A H 1.1463 0.3826 0.6310 0.071 Uiso 1 1 calc R
H38B H 1.0926 0.4475 0.5536 0.071 Uiso 1 1 calc R
H38C H 1.1506 0.3350 0.5457 0.071 Uiso 1 1 calc R
C39 C 0.8118(11) 0.4926(8) 0.6168(6) 0.042(2) Uani 1 1 d .
H39A H 0.7146 0.5231 0.5952 0.063 Uiso 1 1 calc R
H39B H 0.8998 0.5327 0.6002 0.063 Uiso 1 1 calc R
H39C H 0.8292 0.4942 0.6747 0.063 Uiso 1 1 calc R
C40 C 0.5020(10) 0.3312(9) 0.5830(6) 0.045(3) Uani 1 1 d .
H40A H 0.4219 0.2833 0.5491 0.067 Uiso 1 1 calc R
H40B H 0.4841 0.4030 0.5693 0.067 Uiso 1 1 calc R
H40C H 0.4961 0.3209 0.6384 0.067 Uiso 1 1 calc R
C15 C 0.6847(10) 0.7001(8) 0.1295(5) 0.032(2) Uani 1 1 d .
C16 C 0.6125(15) 0.7737(10) -0.0786(7) 0.057(3) Uani 1 1 d .
H16A H 0.7135 0.7730 -0.0947 0.085 Uiso 1 1 calc R
H16B H 0.5848 0.8453 -0.0777 0.085 Uiso 1 1 calc R
H16C H 0.5316 0.7311 -0.1162 0.085 Uiso 1 1 calc R
C17 C 0.7491(11) 0.7037(9) 0.2183(6) 0.042(2) Uani 1 1 d .
H17A H 0.6624 0.7042 0.2463 0.062 Uiso 1 1 calc R
H17B H 0.8212 0.7668 0.2329 0.062 Uiso 1 1 calc R
H17C H 0.8050 0.6425 0.2328 0.062 Uiso 1 1 calc R
O51 O 0.770(2) 0.7656(13) 0.6364(11) 0.149(6) Uani 1 1 d .
C52 C 0.780(2) 0.7607(16) 0.7225(9) 0.089(5) Uani 1 1 d .
H52A H 0.8495 0.7088 0.7464 0.107 Uiso 1 1 calc R
H52B H 0.6751 0.7449 0.7356 0.107 Uiso 1 1 calc R
C53 C 0.852(3) 0.875(2) 0.7491(11) 0.131(8) Uani 1 1 d .
H53A H 0.7925 0.9079 0.7843 0.158 Uiso 1 1 calc R
H53B H 0.9634 0.8784 0.7752 0.158 Uiso 1 1 calc R
C54 C 0.829(3) 0.925(2) 0.6663(14) 0.137(9) Uani 1 1 d .
H54A H 0.7695 0.9865 0.6678 0.164 Uiso 1 1 calc R
H54B H 0.9332 0.9509 0.6564 0.164 Uiso 1 1 calc R
C55 C 0.7613(16) 0.8683(12) 0.6114(8) 0.061(3) Uani 1 1 d .
H55A H 0.8117 0.8792 0.5654 0.074 Uiso 1 1 calc R
H55B H 0.6507 0.8829 0.5958 0.074 Uiso 1 1 calc R
O61 O 0.653(4) 0.935(2) 0.306(2) 0.281(15) Uani 1 1 d D
C62 C 0.625(5) 1.0112(18) 0.3398(18) 0.27(3) Uani 1 1 d D
H62A H 0.6879 1.0149 0.3943 0.321 Uiso 1 1 calc R
H62B H 0.5129 1.0026 0.3436 0.321 Uiso 1 1 calc R
C63 C 0.654(5) 1.1017(18) 0.3050(19) 0.216(18) Uani 1 1 d D
H63A H 0.5776 1.1506 0.3133 0.260 Uiso 1 1 calc R
H63B H 0.7604 1.1340 0.3281 0.260 Uiso 1 1 calc R
C64 C 0.641(8) 1.084(3) 0.236(2) 0.37(4) Uani 1 1 d D
H64A H 0.7141 1.1326 0.2138 0.441 Uiso 1 1 calc R
H64B H 0.5332 1.0898 0.2072 0.441 Uiso 1 1 calc R
C65 C 0.681(5) 0.976(3) 0.2292(18) 0.24(2) Uani 1 1 d D
H65A H 0.7921 0.9742 0.2247 0.283 Uiso 1 1 calc R
H65B H 0.6122 0.9373 0.1835 0.283 Uiso 1 1 calc R
O71 O 0.290(4) 0.899(3) 0.002(3) 0.42(3) Uani 1 1 d D
C72 C 0.227(4) 0.948(2) 0.0577(19) 0.207(15) Uani 1 1 d D
H72A H 0.2029 1.0190 0.0425 0.248 Uiso 1 1 calc R
H72B H 0.2966 0.9504 0.1107 0.248 Uiso 1 1 calc R
C73 C 0.083(3) 0.875(3) 0.0531(17) 0.36(4) Uani 1 1 d D
H73A H -0.0069 0.9098 0.0630 0.436 Uiso 1 1 calc R
H73B H 0.1004 0.8154 0.0886 0.436 Uiso 1 1 calc R
C74 C 0.067(3) 0.844(4) -0.0326(19) 0.39(4) Uani 1 1 d D
H74A H -0.0233 0.7913 -0.0511 0.468 Uiso 1 1 calc R
H74B H 0.0589 0.9045 -0.0671 0.468 Uiso 1 1 calc R
C75 C 0.220(4) 0.799(2) -0.028(2) 0.232(19) Uani 1 1 d D
H75A H 0.2374 0.7432 0.0109 0.279 Uiso 1 1 calc R
H75B H 0.2414 0.7785 -0.0793 0.279 Uiso 1 1 calc R

loop_
_atom_site_aniso_label
_atom_site_aniso_U_11
_atom_site_aniso_U_22
_atom_site_aniso_U_33
_atom_site_aniso_U_23
_atom_site_aniso_U_13
_atom_site_aniso_U_12
Ir1 0.02296(15) 0.02668(18) 0.01876(16) 0.00367(11) 0.00226(10) 0.00329(11)
C1 0.026(4) 0.036(5) 0.027(5) 0.005(4) 0.002(3) 0.011(4)
N1 0.024(3) 0.044(5) 0.027(4) 0.008(4) 0.007(3) 0.009(3)
N2 0.035(4) 0.037(5) 0.028(4) 0.003(4) 0.000(3) 0.012(3)
C3 0.030(5) 0.060(7) 0.027(5) 0.007(5) 0.006(4) 0.017(5)
C4 0.024(4) 0.059(8) 0.053(7) 0.004(6) 0.009(4) 0.006(5)
C5 0.029(4) 0.047(7) 0.037(5) -0.001(5) 0.001(4) 0.005(4)
C6 0.037(5) 0.063(8) 0.042(6) 0.004(6) 0.003(4) 0.019(5)
C7 0.036(6) 0.064(9) 0.086(10) -0.015(7) -0.002(6) 0.008(6)
N11 0.038(4) 0.042(5) 0.020(4) 0.010(3) 0.006(3) 0.009(4)
N12 0.056(5) 0.042(5) 0.019(4) 0.005(4) 0.009(3) 0.016(4)
C13 0.056(6) 0.037(6) 0.034(5) 0.008(5) 0.012(4) 0.009(5)
C14 0.054(6) 0.045(7) 0.050(7) -0.003(5) 0.024(5) 0.004(5)
C21 0.025(4) 0.030(5) 0.018(4) 0.009(4) 0.005(3) 0.005(4)
C22 0.028(4) 0.043(6) 0.018(4) 0.007(4) 0.005(3) 0.014(4)
C23 0.022(4) 0.026(5) 0.029(5) -0.003(4) 0.001(3) -0.001(3)
O23 0.022(3) 0.038(4) 0.028(3) 0.006(3) 0.013(2) 0.005(3)
C24 0.022(4) 0.033(5) 0.026(5) 0.004(4) 0.000(3) 0.005(4)
O24 0.029(3) 0.034(4) 0.032(3) 0.016(3) 0.004(2) 0.010(3)
C25 0.029(4) 0.044(6) 0.023(4) -0.001(4) 0.005(3) 0.016(4)
C26 0.034(5) 0.050(7) 0.027(5) 0.009(5) 0.015(4) 0.016(5)
C31 0.038(5) 0.027(5) 0.026(5) 0.009(4) -0.002(4) 0.003(4)
C32 0.035(5) 0.042(7) 0.033(5) 0.019(5) 0.005(4) 0.013(5)
C33 0.032(4) 0.037(6) 0.014(4) 0.003(4) -0.002(3) -0.001(4)
C34 0.032(4) 0.049(6) 0.012(4) 0.003(4) 0.001(3) 0.003(4)
C35 0.035(4) 0.039(6) 0.023(5) 0.015(4) 0.011(4) 0.014(4)
C36 0.055(6) 0.024(6) 0.054(7) -0.001(5) 0.011(5) -0.004(5)
C37 0.061(6) 0.047(7) 0.049(7) 0.018(6) 0.005(5) 0.031(6)
C38 0.024(4) 0.092(10) 0.019(5) 0.011(5) -0.006(3) -0.006(5)
C39 0.045(5) 0.047(7) 0.029(5) -0.014(5) 0.002(4) -0.007(5)
C40 0.035(5) 0.062(8) 0.039(6) 0.008(5) 0.011(4) 0.010(5)
C15 0.036(5) 0.036(6) 0.027(5) 0.006(4) 0.008(4) 0.004(4)
C16 0.082(8) 0.052(8) 0.038(6) 0.013(6) 0.017(6) 0.008(6)
C17 0.036(5) 0.053(7) 0.033(5) 0.003(5) 0.000(4) 0.002(5)
O51 0.194(16) 0.112(13) 0.143(15) -0.014(11) 0.039(12) 0.014(11)
C52 0.097(11) 0.110(15) 0.058(10) 0.010(10) 0.008(8) 0.019(10)
C53 0.153(18) 0.17(2) 0.062(12) 0.008(14) 0.001(11) 0.016(17)
C54 0.146(19) 0.13(2) 0.120(19) 0.063(17) -0.001(15) -0.003(16)
C55 0.073(8) 0.064(9) 0.045(7) 0.018(7) 0.002(6) 0.020(7)
O61 0.45(4) 0.17(2) 0.26(3) -0.03(2) 0.19(3) -0.01(3)
C62 0.62(7) 0.062(14) 0.21(3) -0.026(17) 0.33(4) -0.02(3)
C63 0.42(5) 0.069(16) 0.16(3) -0.073(17) 0.13(3) -0.10(2)
C64 0.78(11) 0.25(5) 0.13(3) 0.08(3) 0.10(5) 0.34(7)
C65 0.45(6) 0.18(3) 0.13(3) 0.00(2) 0.14(3) 0.15(4)
O71 0.30(4) 0.34(4) 0.65(8) -0.35(5) 0.26(4) -0.10(3)
C72 0.27(4) 0.15(3) 0.20(3) -0.06(2) 0.09(3) -0.04(3)
C73 0.15(3) 0.50(8) 0.33(5) 0.29(6) -0.11(3) -0.18(4)
C74 0.12(2) 0.56(9) 0.41(7) -0.25(7) -0.15(3) 0.09(4)
C75 0.27(4) 0.12(3) 0.31(5) -0.10(3) 0.08(4) 0.02(3)

loop_
_atom_type_symbol
_atom_type_description
_atom_type_scat_dispersion_real
_atom_type_scat_dispersion_imag
_atom_type_scat_source
C C 0.0033 0.0016 'International Tables Vol C Tables 4.2.6.8 and 6.1.1.4'
H H 0.0000 0.0000 'International Tables Vol C Tables 4.2.6.8 and 6.1.1.4'
Ir Ir -1.4442 7.9887 'International Tables Vol C Tables 4.2.6.8 and 6.1.1.4'
N N 0.0061 0.0033 'International Tables Vol C Tables 4.2.6.8 and 6.1.1.4'
O O 0.0106 0.0060 'International Tables Vol C Tables 4.2.6.8 and 6.1.1.4'

loop_
_geom_angle_atom_site_label_1
_geom_angle_atom_site_label_2
_geom_angle_atom_site_label_3
_geom_angle
O23 Ir1 O24 81.3(2)
O23 Ir1 C33 151.1(3)
O24 Ir1 C33 110.8(3)
O23 Ir1 C31 126.1(3)
O24 Ir1 C31 133.2(3)
C33 Ir1 C31 65.1(3)
O23 Ir1 C35 105.6(3)
O24 Ir1 C35 171.2(3)
C33 Ir1 C35 65.7(3)
C31 Ir1 C35 38.1(4)
O23 Ir1 C34 115.6(3)
O24 Ir1 C34 143.1(3)
C33 Ir1 C34 40.1(3)
C31 Ir1 C34 64.8(4)
C35 Ir1 C34 38.7(3)
O23 Ir1 C32 165.5(3)
O24 Ir1 C32 106.2(3)
C33 Ir1 C32 38.0(4)
C31 Ir1 C32 40.1(3)
C35 Ir1 C32 65.8(4)
C34 Ir1 C32 65.8(4)
N11 C1 N1 110.1(7)
N11 C1 C21 111.7(6)
N1 C1 C21 112.7(7)
N11 C1 H1 107.4
N1 C1 H1 107.4
C21 C1 H1 107.4
N2 N1 C5 112.4(8)
N2 N1 C1 121.3(7)
C5 N1 C1 126.3(9)
C3 N2 N1 104.5(8)
N2 C3 C4 112.0(10)
N2 C3 C6 119.5(9)
C4 C3 C6 128.5(9)
C3 C4 C5 105.7(8)
C3 C4 H4 127.2
C5 C4 H4 127.2
N1 C5 C4 105.4(9)
N1 C5 C7 123.4(9)
C4 C5 C7 131.1(9)
C3 C6 H6A 109.5
C3 C6 H6B 109.5
H6A C6 H6B 109.5
C3 C6 H6C 109.5
H6A C6 H6C 109.5
H6B C6 H6C 109.5
C5 C7 H7A 109.5
C5 C7 H7B 109.5
H7A C7 H7B 109.5
C5 C7 H7C 109.5
H7A C7 H7C 109.5
H7B C7 H7C 109.5
C15 N11 N12 112.0(8)
C15 N11 C1 131.1(7)
N12 N11 C1 116.1(7)
C13 N12 N11 104.4(8)
N12 C13 C14 110.8(9)
N12 C13 C16 119.5(10)
C14 C13 C16 129.7(10)
C15 C14 C13 106.2(10)
C15 C14 H14 126.9
C13 C14 H14 126.9
C22 C21 C26 119.9(7)
C22 C21 C1 122.4(7)
C26 C21 C1 117.5(7)
C21 C22 C23 119.8(8)
C21 C22 H22 120.1
C23 C22 H22 120.1
O23 C23 C24 115.8(7)
O23 C23 C22 123.8(8)
C24 C23 C22 120.2(8)
C23 O23 Ir1 113.4(5)
O24 C24 C23 117.1(8)
O24 C24 C25 122.7(7)
C23 C24 C25 120.2(7)
C24 O24 Ir1 112.4(5)
C26 C25 C24 118.6(8)
C26 C25 H25 120.7
C24 C25 H25 120.7
C25 C26 C21 120.9(8)
C25 C26 H26 119.6
C21 C26 H26 119.6
C35 C31 C32 109.0(8)
C35 C31 C36 126.6(9)
C32 C31 C36 124.4(9)
C35 C31 Ir1 71.3(5)
C32 C31 Ir1 70.7(5)
C36 C31 Ir1 124.9(7)
C33 C32 C31 106.2(9)
C33 C32 C37 127.6(9)
C31 C32 C37 126.2(10)
C33 C32 Ir1 69.8(5)
C31 C32 Ir1 69.2(5)
C37 C32 Ir1 125.8(7)
C32 C33 C34 109.6(8)
C32 C33 C38 126.3(9)
C34 C33 C38 124.0(9)
C32 C33 Ir1 72.2(5)
C34 C33 Ir1 71.0(4)
C38 C33 Ir1 123.7(6)
C35 C34 C33 106.2(8)
C35 C34 C39 127.6(8)
C33 C34 C39 126.2(8)
C35 C34 Ir1 70.2(5)
C33 C34 Ir1 68.8(5)
C39 C34 Ir1 125.3(6)
C31 C35 C34 108.9(8)
C31 C35 C40 126.0(9)
C34 C35 C40 125.0(9)
C31 C35 Ir1 70.6(5)
C34 C35 Ir1 71.1(5)
C40 C35 Ir1 126.0(6)
C31 C36 H36A 109.5
C31 C36 H36B 109.5
H36A C36 H36B 109.5
C31 C36 H36C 109.5
H36A C36 H36C 109.5
H36B C36 H36C 109.5
C32 C37 H37A 109.5
C32 C37 H37B 109.5
H37A C37 H37B 109.5
C32 C37 H37C 109.5
H37A C37 H37C 109.5
H37B C37 H37C 109.5
C33 C38 H38A 109.5
C33 C38 H38B 109.5
H38A C38 H38B 109.5
C33 C38 H38C 109.5
H38A C38 H38C 109.5
H38B C38 H38C 109.5
C34 C39 H39A 109.5
C34 C39 H39B 109.5
H39A C39 H39B 109.5
C34 C39 H39C 109.5
H39A C39 H39C 109.5
H39B C39 H39C 109.5
C35 C40 H40A 109.5
C35 C40 H40B 109.5
H40A C40 H40B 109.5
C35 C40 H40C 109.5
H40A C40 H40C 109.5
H40B C40 H40C 109.5
N11 C15 C14 106.6(8)
N11 C15 C17 124.4(8)
C14 C15 C17 129.0(9)
C13 C16 H16A 109.5
C13 C16 H16B 109.5
H16A C16 H16B 109.5
C13 C16 H16C 109.5
H16A C16 H16C 109.5
H16B C16 H16C 109.5
C15 C17 H17A 109.5
C15 C17 H17B 109.5
H17A C17 H17B 109.5
C15 C17 H17C 109.5
H17A C17 H17C 109.5
H17B C17 H17C 109.5
C55 O51 C52 110.8(15)
O51 C52 C53 100.3(14)
O51 C52 H52A 111.7
C53 C52 H52A 111.7
O51 C52 H52B 111.7
C53 C52 H52B 111.7
H52A C52 H52B 109.5
C54 C53 C52 99.0(17)
C54 C53 H53A 112.0
C52 C53 H53A 112.0
C54 C53 H53B 112.0
C52 C53 H53B 112.0
H53A C53 H53B 109.7
C55 C54 C53 115.3(19)
C55 C54 H54A 108.5
C53 C54 H54A 108.5
C55 C54 H54B 108.5
C53 C54 H54B 108.5
H54A C54 H54B 107.5
C54 C55 O51 107.5(15)
C54 C55 H55A 110.2
O51 C55 H55A 110.2
C54 C55 H55B 110.2
O51 C55 H55B 110.2
H55A C55 H55B 108.5
C62 O61 C65 103(2)
O61 C62 C63 115(2)
O61 C62 H62A 108.6
C63 C62 H62A 108.6
O61 C62 H62B 108.6
C63 C62 H62B 108.6
H62A C62 H62B 107.6
C64 C63 C62 108(3)
C64 C63 H63A 110.1
C62 C63 H63A 110.1
C64 C63 H63B 110.1
C62 C63 H63B 110.1
H63A C63 H63B 108.5
C63 C64 C65 106(3)
C63 C64 H64A 110.5
C65 C64 H64A 110.5
C63 C64 H64B 110.5
C65 C64 H64B 110.5
H64A C64 H64B 108.7
C64 C65 O61 101(2)
C64 C65 H65A 111.6
O61 C65 H65A 111.6
C64 C65 H65B 111.6
O61 C65 H65B 111.6
H65A C65 H65B 109.4
C72 O71 C75 118(2)
O71 C72 C73 98(2)
O71 C72 H72A 112.2
C73 C72 H72A 112.2
O71 C72 H72B 112.2
C73 C72 H72B 112.2
H72A C72 H72B 109.8
C72 C73 C74 96(2)
C72 C73 H73A 112.6
C74 C73 H73A 112.6
C72 C73 H73B 112.6
C74 C73 H73B 112.6
H73A C73 H73B 110.1
C75 C74 C73 99.1(9)
C75 C74 H74A 112.0
C73 C74 H74A 112.0
C75 C74 H74B 112.0
C73 C74 H74B 112.0
H74A C74 H74B 109.6
O71 C75 C74 86(2)
O71 C75 H75A 114.3
C74 C75 H75A 114.3
O71 C75 H75B 114.3
C74 C75 H75B 114.3
H75A C75 H75B 111.5

loop_
_geom_bond_atom_site_label_1
_geom_bond_atom_site_label_2
_geom_bond_distance
Ir1 O23 1.979(6)
Ir1 O24 1.991(6)
Ir1 C33 2.143(8)
Ir1 C31 2.153(8)
Ir1 C35 2.162(8)
Ir1 C34 2.173(8)
Ir1 C32 2.174(9)
C1 N11 1.466(11)
C1 N1 1.474(11)
C1 C21 1.536(10)
C1 H1 1.0000
N1 N2 1.350(11)
N1 C5 1.347(11)
N2 C3 1.317(11)
C3 C4 1.374(15)
C3 C6 1.527(16)
C4 C5 1.379(15)
C4 H4 0.9500
C5 C7 1.518(16)
C6 H6A 0.9800
C6 H6B 0.9800
C6 H6C 0.9800
C7 H7A 0.9800
C7 H7B 0.9800
C7 H7C 0.9800
N11 C15 1.345(12)
N11 N12 1.368(10)
N12 C13 1.324(13)
C13 C14 1.401(15)
C13 C16 1.501(13)
C14 C15 1.353(14)
C14 H14 0.9500
C21 C22 1.375(11)
C21 C26 1.396(12)
C22 C23 1.395(11)
C22 H22 0.9500
C23 O23 1.361(10)
C23 C24 1.374(12)
C24 O24 1.358(9)
C24 C25 1.416(12)
C25 C26 1.375(12)
C25 H25 0.9500
C26 H26 0.9500
C31 C35 1.410(14)
C31 C32 1.482(13)
C31 C36 1.494(13)
C32 C33 1.406(15)
C32 C37 1.487(15)
C33 C34 1.481(13)
C33 C38 1.508(12)
C34 C35 1.438(13)
C34 C39 1.484(14)
C35 C40 1.508(12)
C36 H36A 0.9800
C36 H36B 0.9800
C36 H36C 0.9800
C37 H37A 0.9800
C37 H37B 0.9800
C37 H37C 0.9800
C38 H38A 0.9800
C38 H38B 0.9800
C38 H38C 0.9800
C39 H39A 0.9800
C39 H39B 0.9800
C39 H39C 0.9800
C40 H40A 0.9800
C40 H40B 0.9800
C40 H40C 0.9800
C15 C17 1.523(12)
C16 H16A 0.9800
C16 H16B 0.9800
C16 H16C 0.9800
C17 H17A 0.9800
C17 H17B 0.9800
C17 H17C 0.9800
O51 C55 1.405(19)
O51 C52 1.48(2)
C52 C53 1.58(3)
C52 H52A 0.9900
C52 H52B 0.9900
C53 C54 1.56(3)
C53 H53A 0.9900
C53 H53B 0.9900
C54 C55 1.21(3)
C54 H54A 0.9900
C54 H54B 0.9900
C55 H55A 0.9900
C55 H55B 0.9900
O61 C62 1.22(3)
O61 C65 1.49(3)
C62 C63 1.35(3)
C62 H62A 0.9900
C62 H62B 0.9900
C63 C64 1.20(4)
C63 H63A 0.9900
C63 H63B 0.9900
C64 C65 1.48(4)
C64 H64A 0.9900
C64 H64B 0.9900
C65 H65A 0.9900
C65 H65B 0.9900
O71 C72 1.386(10)
O71 C75 1.413(10)
C72 C73 1.492(10)
C72 H72A 0.9900
C72 H72B 0.9900
C73 C74 1.506(10)
C73 H73A 0.9900
C73 H73B 0.9900
C74 C75 1.492(10)
C74 H74A 0.9900
C74 H74B 0.9900
C75 H75A 0.9900
C75 H75B 0.9900

loop_
_geom_torsion_atom_site_label_1
_geom_torsion_atom_site_label_2
_geom_torsion_atom_site_label_3
_geom_torsion_atom_site_label_4
_geom_torsion
N11 C1 N1 N2 -47.0(10)
C21 C1 N1 N2 78.4(10)
N11 C1 N1 C5 135.0(9)
C21 C1 N1 C5 -99.6(10)
C5 N1 N2 C3 -1.3(10)
C1 N1 N2 C3 -179.6(7)
N1 N2 C3 C4 1.9(10)
N1 N2 C3 C6 -177.9(8)
N2 C3 C4 C5 -1.9(12)
C6 C3 C4 C5 177.9(10)
N2 N1 C5 C4 0.2(11)
C1 N1 C5 C4 178.3(8)
N2 N1 C5 C7 -178.2(10)
C1 N1 C5 C7 -0.1(15)
C3 C4 C5 N1 1.0(11)
C3 C4 C5 C7 179.2(11)
N1 C1 N11 C15 81.4(11)
C21 C1 N11 C15 -44.5(13)
N1 C1 N11 N12 -87.2(9)
C21 C1 N11 N12 146.9(8)
C15 N11 N12 C13 1.5(10)
C1 N11 N12 C13 172.3(8)
N11 N12 C13 C14 -0.6(11)
N11 N12 C13 C16 179.5(9)
N12 C13 C14 C15 -0.5(12)
C16 C13 C14 C15 179.4(11)
N11 C1 C21 C22 128.0(9)
N1 C1 C21 C22 3.5(13)
N11 C1 C21 C26 -56.8(12)
N1 C1 C21 C26 178.7(8)
C26 C21 C22 C23 4.6(14)
C1 C21 C22 C23 179.7(8)
C21 C22 C23 O23 176.0(8)
C21 C22 C23 C24 -0.3(14)
C24 C23 O23 Ir1 -1.0(10)
C22 C23 O23 Ir1 -177.5(7)
O24 Ir1 O23 C23 0.5(6)
C33 Ir1 O23 C23 118.4(7)
C31 Ir1 O23 C23 -137.7(6)
C35 Ir1 O23 C23 -173.9(6)
C34 Ir1 O23 C23 145.9(6)
C32 Ir1 O23 C23 -122.1(14)
O23 C23 C24 O24 1.1(12)
C22 C23 C24 O24 177.7(8)
O23 C23 C24 C25 -179.9(8)
C22 C23 C24 C25 -3.3(14)
C23 C24 O24 Ir1 -0.7(10)
C25 C24 O24 Ir1 -179.6(7)
O23 Ir1 O24 C24 0.1(6)
C33 Ir1 O24 C24 -152.7(6)
C31 Ir1 O24 C24 132.5(6)
C35 Ir1 O24 C24 142.4(19)
C34 Ir1 O24 C24 -121.5(7)
C32 Ir1 O24 C24 167.4(6)
O24 C24 C25 C26 -178.4(9)
C23 C24 C25 C26 2.7(14)
C24 C25 C26 C21 1.6(15)
C22 C21 C26 C25 -5.2(15)
C1 C21 C26 C25 179.4(9)
O23 Ir1 C31 C35 -67.1(6)
O24 Ir1 C31 C35 177.6(5)
C33 Ir1 C31 C35 81.7(6)
C34 Ir1 C31 C35 37.2(5)
C32 Ir1 C31 C35 118.9(8)
O23 Ir1 C31 C32 174.0(6)
O24 Ir1 C31 C32 58.7(7)
C33 Ir1 C31 C32 -37.2(6)
C35 Ir1 C31 C32 -118.9(8)
C34 Ir1 C31 C32 -81.7(6)
O23 Ir1 C31 C36 55.0(10)
O24 Ir1 C31 C36 -60.4(9)
C33 Ir1 C31 C36 -156.2(10)
C35 Ir1 C31 C36 122.1(10)
C34 Ir1 C31 C36 159.3(9)
C32 Ir1 C31 C36 -119.0(11)
C35 C31 C32 C33 -0.9(10)
C36 C31 C32 C33 -179.9(8)
Ir1 C31 C32 C33 60.4(6)
C35 C31 C32 C37 178.9(9)
C36 C31 C32 C37 -0.1(15)
Ir1 C31 C32 C37 -119.8(10)
C35 C31 C32 Ir1 -61.3(6)
C36 C31 C32 Ir1 119.7(9)
O23 Ir1 C32 C33 -136.9(13)
O24 Ir1 C32 C33 103.2(6)
C31 Ir1 C32 C33 -117.2(8)
C35 Ir1 C32 C33 -80.9(6)
C34 Ir1 C32 C33 -38.2(5)
O23 Ir1 C32 C31 -19.7(18)
O24 Ir1 C32 C31 -139.6(5)
C33 Ir1 C32 C31 117.2(8)
C35 Ir1 C32 C31 36.3(6)
C34 Ir1 C32 C31 79.0(6)
O23 Ir1 C32 C37 100.7(15)
O24 Ir1 C32 C37 -19.2(10)
C33 Ir1 C32 C37 -122.4(12)
C31 Ir1 C32 C37 120.4(12)
C35 Ir1 C32 C37 156.7(11)
C34 Ir1 C32 C37 -160.6(10)
C31 C32 C33 C34 1.5(9)
C37 C32 C33 C34 -178.3(9)
Ir1 C32 C33 C34 61.5(6)
C31 C32 C33 C38 -179.2(8)
C37 C32 C33 C38 1.0(15)
Ir1 C32 C33 C38 -119.2(8)
C31 C32 C33 Ir1 -60.0(6)
C37 C32 C33 Ir1 120.2(10)
O23 Ir1 C33 C32 159.3(6)
O24 Ir1 C33 C32 -89.9(6)
C31 Ir1 C33 C32 39.1(6)
C35 Ir1 C33 C32 81.3(6)
C34 Ir1 C33 C32 118.9(8)
O23 Ir1 C33 C34 40.4(8)
O24 Ir1 C33 C34 151.1(5)
C31 Ir1 C33 C34 -79.8(6)
C35 Ir1 C33 C34 -37.7(5)
C32 Ir1 C33 C34 -118.9(8)
O23 Ir1 C33 C38 -78.4(11)
O24 Ir1 C33 C38 32.3(10)
C31 Ir1 C33 C38 161.4(10)
C35 Ir1 C33 C38 -156.5(10)
C34 Ir1 C33 C38 -118.8(11)
C32 Ir1 C33 C38 122.3(11)
C32 C33 C34 C35 -1.6(9)
C38 C33 C34 C35 179.1(8)
Ir1 C33 C34 C35 60.6(5)
C32 C33 C34 C39 178.9(8)
C38 C33 C34 C39 -0.5(13)
Ir1 C33 C34 C39 -118.9(9)
C32 C33 C34 Ir1 -62.2(6)
C38 C33 C34 Ir1 118.5(8)
O23 Ir1 C34 C35 83.1(5)
O24 Ir1 C34 C35 -165.9(5)
C33 Ir1 C34 C35 -117.2(8)
C31 Ir1 C34 C35 -36.7(5)
C32 Ir1 C34 C35 -81.0(6)
O23 Ir1 C34 C33 -159.7(5)
O24 Ir1 C34 C33 -48.7(8)
C31 Ir1 C34 C33 80.5(6)
C35 Ir1 C34 C33 117.2(8)
C32 Ir1 C34 C33 36.2(5)
O23 Ir1 C34 C39 -39.5(8)
O24 Ir1 C34 C39 71.5(9)
C33 Ir1 C34 C39 120.1(9)
C31 Ir1 C34 C39 -159.3(8)
C35 Ir1 C34 C39 -122.7(10)
C32 Ir1 C34 C39 156.4(8)
C32 C31 C35 C34 0.0(10)
C36 C31 C35 C34 178.9(9)
Ir1 C31 C35 C34 -61.0(6)
C32 C31 C35 C40 -178.1(8)
C36 C31 C35 C40 0.9(14)
Ir1 C31 C35 C40 121.0(9)
C32 C31 C35 Ir1 60.9(6)
C36 C31 C35 Ir1 -120.1(9)
C33 C34 C35 C31 1.0(9)
C39 C34 C35 C31 -179.5(8)
Ir1 C34 C35 C31 60.7(6)
C33 C34 C35 C40 179.0(8)
C39 C34 C35 C40 -1.4(14)
Ir1 C34 C35 C40 -121.2(8)
C33 C34 C35 Ir1 -59.7(5)
C39 C34 C35 Ir1 119.8(9)
O23 Ir1 C35 C31 129.4(5)
O24 Ir1 C35 C31 -12(2)
C33 Ir1 C35 C31 -80.0(5)
C34 Ir1 C35 C31 -119.0(7)
C32 Ir1 C35 C31 -38.2(5)
O23 Ir1 C35 C34 -111.6(5)
O24 Ir1 C35 C34 107(2)
C33 Ir1 C35 C34 39.0(5)
C31 Ir1 C35 C34 119.0(7)
C32 Ir1 C35 C34 80.8(6)
O23 Ir1 C35 C40 8.5(10)
O24 Ir1 C35 C40 -132.6(18)
C33 Ir1 C35 C40 159.0(10)
C31 Ir1 C35 C40 -120.9(11)
C34 Ir1 C35 C40 120.1(11)
C32 Ir1 C35 C40 -159.1(10)
N12 N11 C15 C14 -1.9(11)
C1 N11 C15 C14 -170.8(9)
N12 N11 C15 C17 177.3(9)
C1 N11 C15 C17 8.3(15)
C13 C14 C15 N11 1.4(11)
C13 C14 C15 C17 -177.7(10)
C55 O51 C52 C53 -25(2)
O51 C52 C53 C54 12(2)
C52 C53 C54 C55 3(3)
C53 C54 C55 O51 -19(3)
C52 O51 C55 C54 29(2)
C65 O61 C62 C63 -10(6)
O61 C62 C63 C64 27(7)
C62 C63 C64 C65 -28(6)
C63 C64 C65 O61 22(6)
C62 O61 C65 C64 -6(5)
C75 O71 C72 C73 -9(6)
O71 C72 C73 C74 -30(4)
C72 C73 C74 C75 60(3)
C72 O71 C75 C74 44(5)
C73 C74 C75 O71 -60(3)
